data_1529593
loop_
_publ_author_name
'Barnes, J.C.'
'Sesay, L.J.'
'Hetherington, A.'
'Duncan, C.S.'
'Paton, J.'
'Smith, W.R.'

_publ_section_title
;
 Metal ions doped into cesium cadmium trinitrite. Spectroscopic,
 crystallographic and thermal decomposition studies
;
_journal_name_full 'Journal of the Less-Common Metals'
_journal_page_first 287
_journal_page_last 295
_journal_volume 63
_journal_year 1979
_chemical_formula_sum 'Cd Cs N3 O6'
_chemical_name_systematic 'Cs Cd (N O2)3'
_space_group_IT_number 200
_symmetry_space_group_name_Hall '-P 2 2 3'
_symmetry_space_group_name_H-M 'P m -3'
_cell_angle_alpha 90
_cell_angle_beta 90
_cell_angle_gamma 90
_cell_formula_units_Z 1
_cell_length_a 5.466
_cell_length_b 5.466
_cell_length_c 5.466
_cell_volume 163.309
_citation_journal_id_ASTM JCOMAH
_cod_data_source_file Barnes_JCOMAH_1979_386.cif
_cod_data_source_block Cd1Cs1N3O6
_cod_original_cell_volume 163.3085
_cod_original_formula_sum 'Cd1 Cs1 N3 O6'
_cod_database_code 1529593

loop_
_symmetry_equiv_pos_as_xyz
x,y,z
-x,-y,z
x,-y,-z
-x,y,-z
z,x,y
-z,-x,y
z,-x,-y
-z,x,-y
y,z,x
y,-z,-x
-y,z,-x
-y,-z,x
-x,-y,-z
x,y,-z
-x,y,z
x,-y,z
-z,-x,-y
z,x,-y
-z,x,y
z,-x,y
-y,-z,-x
-y,z,x
y,-z,x
y,z,-x

loop_
_atom_site_label
_atom_site_type_symbol
_atom_site_fract_x
_atom_site_fract_y
_atom_site_fract_z
_atom_site_occupancy
_atom_site_U_iso_or_equiv
N1 N+3 0.5 0.918 0.5 0.5 0.0
O1 O-2 0.5 0.026 0.691 0.5 0.0
Cd1 Cd+2 0.5 0.5 0.5 1 0.0
Cs1 Cs+1 0 0 0 1 0.0
